data_7712014
loop_
_publ_author_name
'Izod, Keith'
'Madlool, Atheer M.'
'Craig, Alex'
'Waddell, Paul G.'

_publ_section_title
;
 Phosphido-borane-supported stannates.
;
_journal_issue 4
_journal_name_full 'Dalton transactions (Cambridge, England : 2003)'
_journal_page_first 947
_journal_page_last 954
_journal_paper_doi 10.1039/d2dt03587a
_journal_volume 52
_journal_year 2023
_chemical_absolute_configuration ad
_chemical_formula_moiety 'C40 H47 B3 Li O P3 Sn'
_chemical_formula_sum 'C40 H47 B3 Li O P3 Sn'
_chemical_formula_weight 794.74
_space_group_crystal_system orthorhombic
_space_group_IT_number 19
_space_group_name_Hall 'P 2ac 2ab'
_space_group_name_H-M_alt 'P 21 21 21'
_atom_sites_solution_hydrogens mixed
_atom_sites_solution_primary direct
_audit_creation_date 2016-04-20
_audit_creation_method
;
Olex2 1.2
(compiled 2015.01.26 svn.r3151 for OlexSys, GUI svn.r4998)
;
_audit_update_record
;
2022-11-04 deposited with the CCDC.	2022-12-21 downloaded from the CCDC.
;
_cell_angle_alpha 90
_cell_angle_beta 90
_cell_angle_gamma 90
_cell_formula_units_Z 4
_cell_length_a 12.0937(3)
_cell_length_b 17.3507(5)
_cell_length_c 19.0102(6)
_cell_measurement_reflns_used 7430
_cell_measurement_temperature 150.0(2)
_cell_measurement_theta_max 27.2890
_cell_measurement_theta_min 3.1750
_cell_volume 3989.0(2)
_computing_cell_refinement 'CrysAlisPro 1.171.38.42b (Rigaku OD, 2015)'
_computing_data_collection 'CrysAlisPro 1.171.38.42b (Rigaku OD, 2015)'
_computing_data_reduction 'CrysAlisPro 1.171.38.42b (Rigaku OD, 2015)'
_computing_molecular_graphics 'Olex2 (Dolomanov et al., 2009)'
_computing_publication_material 'Olex2 (Dolomanov et al., 2009)'
_computing_structure_refinement 'XL (Sheldrick, 2008)'
_computing_structure_solution 'XT (Sheldrick, 2015)'
_diffrn_ambient_environment air
_diffrn_ambient_temperature 150.0(2)
_diffrn_detector 'CCD plate'
_diffrn_detector_area_resol_mean 10.3968
_diffrn_detector_type Atlas
_diffrn_measured_fraction_theta_full 0.994
_diffrn_measured_fraction_theta_max 0.994
_diffrn_measurement_details
;
List of Runs (angles in degrees, time in seconds):

  # Type    Start    End  Width  t~exp~   \w     \q     \k     \f   Frames
#--------------------------------------------------------------------------
  1  \w    -43.00  70.00   1.00   15.00    --   -9.06  77.00-180.00  113
  2  \w      3.00  59.00   1.00   15.00    --   -9.06  77.00 -90.00   56
  3  \w     -4.00  21.00   1.00   15.00    --   10.00 -99.00  90.00   25
  4  \w    -54.00 -28.00   1.00   15.00    --   10.16 -19.00 -30.00   26
;
_diffrn_measurement_device 'four-circle diffractometer'
_diffrn_measurement_device_type 'Xcalibur, Atlas, Gemini ultra'
_diffrn_measurement_method '\w scans'
_diffrn_orient_matrix_type 'CrysAlisPro convention (1999,Acta A55,543-557)'
_diffrn_orient_matrix_UB_11 0.0155860000
_diffrn_orient_matrix_UB_12 0.0330552000
_diffrn_orient_matrix_UB_13 0.0195948000
_diffrn_orient_matrix_UB_21 0.0544795000
_diffrn_orient_matrix_UB_22 -0.0147242000
_diffrn_orient_matrix_UB_23 0.0031316000
_diffrn_orient_matrix_UB_31 0.0150531000
_diffrn_orient_matrix_UB_32 0.0190140000
_diffrn_orient_matrix_UB_33 -0.0316150000
_diffrn_radiation_monochromator graphite
_diffrn_radiation_probe x-ray
_diffrn_radiation_type MoK\a
_diffrn_radiation_wavelength 0.71073
_diffrn_reflns_av_R_equivalents 0.0472
_diffrn_reflns_av_unetI/netI 0.0604
_diffrn_reflns_Laue_measured_fraction_full 0.994
_diffrn_reflns_Laue_measured_fraction_max 0.994
_diffrn_reflns_limit_h_max 14
_diffrn_reflns_limit_h_min -14
_diffrn_reflns_limit_k_max 21
_diffrn_reflns_limit_k_min -20
_diffrn_reflns_limit_l_max 21
_diffrn_reflns_limit_l_min -23
_diffrn_reflns_number 21477
_diffrn_reflns_point_group_measured_fraction_full 0.978
_diffrn_reflns_point_group_measured_fraction_max 0.978
_diffrn_reflns_theta_full 26.000
_diffrn_reflns_theta_max 26.020
_diffrn_reflns_theta_min 2.890
_diffrn_source 'fine-focus sealed X-ray tube'
_diffrn_source_type 'Enhance (Mo) X-ray Source'
_exptl_absorpt_coefficient_mu 0.791
_exptl_absorpt_correction_T_max 0.931
_exptl_absorpt_correction_T_min 0.882
_exptl_absorpt_correction_type analytical
_exptl_absorpt_process_details
;
CrysAlisPro 1.171.38.42b (Rigaku Oxford Diffraction, 2015)
Analytical numeric absorption correction using a multifaceted crystal
			model based on expressions derived by R.C. Clark & J.S. Reid.
(Clark, R. C. & Reid, J. S. (1995). Acta Cryst. A51, 887-897)
Empirical absorption correction using spherical harmonics,
 implemented in SCALE3 ABSPACK scaling algorithm.
;
_exptl_crystal_colour yellow
_exptl_crystal_colour_primary yellow
_exptl_crystal_density_diffrn 1.323
_exptl_crystal_description block
_exptl_crystal_F_000 1632
_exptl_crystal_size_max 0.2
_exptl_crystal_size_mid 0.16
_exptl_crystal_size_min 0.11
_refine_diff_density_max 0.755
_refine_diff_density_min -0.427
_refine_diff_density_rms 0.074
_refine_ls_abs_structure_details
;
 Flack x determined using 2462 quotients [(I+)-(I-)]/[(I+)+(I-)]
 (Parsons, Flack and Wagner, Acta Cryst. B69 (2013) 249-259).
;
_refine_ls_abs_structure_Flack -0.047(16)
_refine_ls_extinction_method none
_refine_ls_goodness_of_fit_ref 1.043
_refine_ls_hydrogen_treatment mixed
_refine_ls_matrix_type full
_refine_ls_number_parameters 484
_refine_ls_number_reflns 7674
_refine_ls_number_restraints 71
_refine_ls_restrained_S_all 1.043
_refine_ls_R_factor_all 0.0527
_refine_ls_R_factor_gt 0.0370
_refine_ls_shift/su_max 0.001
_refine_ls_shift/su_mean 0.000
_refine_ls_structure_factor_coef Fsqd
_refine_ls_weighting_details 'w=1/[\s^2^(Fo^2^)+(0.0232P)^2^+0.6750P] where P=(Fo^2^+2Fc^2^)/3'
_refine_ls_weighting_scheme calc
_refine_ls_wR_factor_gt 0.0655
_refine_ls_wR_factor_ref 0.0717
_reflns_Friedel_coverage 0.768
_reflns_Friedel_fraction_full 0.959
_reflns_Friedel_fraction_max 0.957
_reflns_number_gt 6394
_reflns_number_total 7674
_reflns_threshold_expression 'I > 2\s(I)'
_cod_data_source_file d2dt03587a2.cif
_cod_data_source_block kji160027_fa
_cod_depositor_comments 'Adding full bibliography for 7712014--7712020.cif.'
_cod_original_cell_volume 3988.99(19)
_cod_database_code 7712014
_shelxl_version_number 2014/6
_chemical_oxdiff_formula 'C40 H47 B3 Li1 O1 P3 Sn1'
_shelx_space_group_comment
;
The symmetry employed for this shelxl refinement is uniquely defined
by the following loop, which should always be used as a source of
symmetry information in preference to the above space-group names.
They are only intended as comments.
;
_reflns_odcompleteness_completeness 99.71
_reflns_odcompleteness_iscentric 1
_reflns_odcompleteness_theta 25.30
_olex2_refinement_description
;
1. Fixed Uiso
 At 1.2 times of:
  All C(H) groups, All C(H,H) groups
 At 1.5 times of:
  All B(H,H,H) groups
2. Restrained distances
 O1A-Li1 \\sim O1B-Li1
 with sigma of 0.02
3. Uiso/Uaniso restraints and constraints
Uanis(O1A) = Uanis(O1B)
Uanis(C37A) = Uanis(C37B)
Uanis(C38A) = Uanis(C38B)
Uanis(C39A) = Uanis(C39B)
Uanis(C40A) = Uanis(C40B)
4. Rigid body (RIGU) restrains
 O1A, C37A, C38A, C39A, C40A, O1B, C37B, C38B, C39B, C40B
 with sigma for 1-2 distances of 0.004 and sigma for 1-3 distances of 0.004
5. Same fragment restrains
{O1A, C37A, C38A, C39A, C40A} sigma for 1-2: 0.02, 1-3: 0.02
as
{O1B, C37B, C38B, C39B, C40B}
6. Others
 Fixed Sof: O1A(0.49087) C37A(0.49087) H37A(0.49087) H37B(0.49087)
 C38A(0.49087) H38A(0.49087) H38B(0.49087) C39A(0.49087) H39A(0.49087)
 H39B(0.49087) C40A(0.49087) H40A(0.49087) H40B(0.49087) O1B(0.50913)
 C37B(0.50913) H37C(0.50913) H37D(0.50913) C38B(0.50913) H38C(0.50913)
 H38D(0.50913) C39B(0.50913) H39C(0.50913) H39D(0.50913) C40B(0.50913)
 H40C(0.50913) H40D(0.50913)
7.a Secondary CH2 refined with riding coordinates:
 C37A(H37A,H37B), C38A(H38A,H38B), C39A(H39A,H39B), C40A(H40A,H40B), C37B(H37C,
 H37D), C38B(H38C,H38D), C39B(H39C,H39D), C40B(H40C,H40D)
7.b Aromatic/amide H refined with riding coordinates:
 C2(H2), C3(H3), C4(H4), C5(H5), C6(H6), C8(H8), C9(H9), C10(H10), C11(H11),
 C12(H12), C14(H14), C15(H15), C16(H16), C17(H17), C18(H18), C20(H20), C21(H21),
  C22(H22), C23(H23), C24(H24), C26(H26), C27(H27), C28(H28), C29(H29),
 C30(H30), C32(H32), C33(H33), C34(H34), C35(H35), C36(H36)
;
_olex2_submission_special_instructions 'No special instructions were received'
_oxdiff_exptl_absorpt_empirical_details
;
Empirical correction (ABSPACK) includes:
- Absorption correction using spherical harmonics
- Frame scaling
;
_oxdiff_exptl_absorpt_empirical_full_max 1.020
_oxdiff_exptl_absorpt_empirical_full_min 0.973

loop_
_space_group_symop_operation_xyz
'x, y, z'
'-x+1/2, -y, z+1/2'
'-x, y+1/2, -z+1/2'
'x+1/2, -y+1/2, -z'

loop_
_atom_site_label
_atom_site_type_symbol
_atom_site_fract_x
_atom_site_fract_y
_atom_site_fract_z
_atom_site_U_iso_or_equiv
_atom_site_adp_type
_atom_site_occupancy
_atom_site_site_symmetry_order
_atom_site_calc_flag
_atom_site_refinement_flags_posn
_atom_site_refinement_flags_adp
_atom_site_refinement_flags_occupancy
_atom_site_disorder_assembly
_atom_site_disorder_group
Sn1 Sn 0.50130(4) 0.37014(2) 0.26382(2) 0.02178(10) Uani 1 1 d . . . . .
P1 P 0.71447(11) 0.36956(8) 0.28513(8) 0.0277(3) Uani 1 1 d . . . . .
P2 P 0.46737(11) 0.48943(7) 0.34766(7) 0.0238(3) Uani 1 1 d . . . . .
P3 P 0.50915(15) 0.45190(6) 0.14752(6) 0.0245(3) Uani 1 1 d . . . . .
C1 C 0.7736(4) 0.3104(3) 0.2149(3) 0.0273(13) Uani 1 1 d . . . . .
C2 C 0.8381(5) 0.3441(3) 0.1634(3) 0.0354(15) Uani 1 1 d . . . . .
H2 H 0.8523 0.3979 0.1651 0.042 Uiso 1 1 calc R . . . .
C3 C 0.8825(5) 0.3001(3) 0.1092(3) 0.0417(16) Uani 1 1 d . . . . .
H3 H 0.9268 0.3240 0.0741 0.050 Uiso 1 1 calc R . . . .
C4 C 0.8624(5) 0.2225(3) 0.1062(3) 0.0403(16) Uani 1 1 d . . . . .
H4 H 0.8932 0.1925 0.0693 0.048 Uiso 1 1 calc R . . . .
C5 C 0.7980(6) 0.1886(3) 0.1562(4) 0.0468(18) Uani 1 1 d . . . . .
H5 H 0.7838 0.1348 0.1540 0.056 Uiso 1 1 calc R . . . .
C6 C 0.7533(5) 0.2320(3) 0.2104(3) 0.0388(15) Uani 1 1 d . . . . .
H6 H 0.7082 0.2078 0.2448 0.047 Uiso 1 1 calc R . . . .
C7 C 0.7304(5) 0.3129(3) 0.3661(3) 0.0325(14) Uani 1 1 d . . . . .
C8 C 0.6618(5) 0.2511(3) 0.3812(3) 0.0357(15) Uani 1 1 d . . . . .
H8 H 0.6058 0.2369 0.3486 0.043 Uiso 1 1 calc R . . . .
C9 C 0.6736(6) 0.2094(3) 0.4435(3) 0.0434(17) Uani 1 1 d . . . . .
H9 H 0.6254 0.1676 0.4533 0.052 Uiso 1 1 calc R . . . .
C10 C 0.7549(6) 0.2291(4) 0.4904(4) 0.0473(18) Uani 1 1 d . . . . .
H10 H 0.7647 0.2001 0.5323 0.057 Uiso 1 1 calc R . . . .
C11 C 0.8225(6) 0.2912(4) 0.4763(4) 0.0518(19) Uani 1 1 d . . . . .
H11 H 0.8779 0.3055 0.5092 0.062 Uiso 1 1 calc R . . . .
C12 C 0.8108(5) 0.3331(3) 0.4148(4) 0.0421(16) Uani 1 1 d . . . . .
H12 H 0.8579 0.3758 0.4059 0.050 Uiso 1 1 calc R . . . .
C13 C 0.5265(4) 0.4588(3) 0.4312(3) 0.0245(13) Uani 1 1 d . . . . .
C14 C 0.5999(4) 0.5062(3) 0.4672(3) 0.0280(13) Uani 1 1 d . . . . .
H14 H 0.6200 0.5547 0.4477 0.034 Uiso 1 1 calc R . . . .
C15 C 0.6439(5) 0.4834(3) 0.5309(3) 0.0340(14) Uani 1 1 d . . . . .
H15 H 0.6946 0.5161 0.5548 0.041 Uiso 1 1 calc R . . . .
C16 C 0.6151(5) 0.4142(3) 0.5600(3) 0.0353(15) Uani 1 1 d . . . . .
H16 H 0.6455 0.3988 0.6038 0.042 Uiso 1 1 calc R . . . .
C17 C 0.5413(5) 0.3666(3) 0.5251(3) 0.0339(13) Uani 1 1 d . . . . .
H17 H 0.5198 0.3189 0.5455 0.041 Uiso 1 1 calc R . . . .
C18 C 0.4992(6) 0.3884(2) 0.4610(2) 0.0301(11) Uani 1 1 d . . . . .
H18 H 0.4505 0.3547 0.4367 0.036 Uiso 1 1 calc R . . . .
C19 C 0.3197(4) 0.4834(3) 0.3646(3) 0.0235(12) Uani 1 1 d . . . . .
C20 C 0.2457(5) 0.4706(3) 0.3095(3) 0.0302(15) Uani 1 1 d . . . . .
H20 H 0.2731 0.4598 0.2637 0.036 Uiso 1 1 calc R . . . .
C21 C 0.1328(5) 0.4737(3) 0.3210(3) 0.0313(14) Uani 1 1 d . . . . .
H21 H 0.0835 0.4649 0.2829 0.038 Uiso 1 1 calc R . . . .
C22 C 0.0913(5) 0.4892(3) 0.3862(3) 0.0333(14) Uani 1 1 d . . . . .
H22 H 0.0137 0.4914 0.3935 0.040 Uiso 1 1 calc R . . . .
C23 C 0.1628(5) 0.5016(4) 0.4410(3) 0.0411(16) Uani 1 1 d . . . . .
H23 H 0.1344 0.5122 0.4866 0.049 Uiso 1 1 calc R . . . .
C24 C 0.2762(5) 0.4988(3) 0.4305(3) 0.0366(14) Uani 1 1 d . . . . .
H24 H 0.3247 0.5076 0.4689 0.044 Uiso 1 1 calc R . . . .
C25 C 0.3609(4) 0.4610(3) 0.1329(3) 0.0262(13) Uani 1 1 d . . . . .
C26 C 0.3108(5) 0.5324(3) 0.1401(3) 0.0334(14) Uani 1 1 d . . . . .
H26 H 0.3548 0.5765 0.1501 0.040 Uiso 1 1 calc R . . . .
C27 C 0.1976(5) 0.5404(3) 0.1331(3) 0.0380(15) Uani 1 1 d . . . . .
H27 H 0.1645 0.5899 0.1372 0.046 Uiso 1 1 calc R . . . .
C28 C 0.1333(5) 0.4771(3) 0.1203(3) 0.0391(15) Uani 1 1 d . . . . .
H28 H 0.0553 0.4824 0.1164 0.047 Uiso 1 1 calc R . . . .
C29 C 0.1813(5) 0.4059(3) 0.1132(3) 0.0386(15) Uani 1 1 d . . . . .
H29 H 0.1363 0.3621 0.1044 0.046 Uiso 1 1 calc R . . . .
C30 C 0.2945(5) 0.3973(3) 0.1187(3) 0.0330(14) Uani 1 1 d . . . . .
H30 H 0.3270 0.3479 0.1127 0.040 Uiso 1 1 calc R . . . .
C31 C 0.5591(4) 0.3898(3) 0.0769(3) 0.0242(12) Uani 1 1 d . . . . .
C32 C 0.5620(5) 0.3097(3) 0.0815(3) 0.0305(14) Uani 1 1 d . . . . .
H32 H 0.5334 0.2852 0.1223 0.037 Uiso 1 1 calc R . . . .
C33 C 0.6055(5) 0.2652(3) 0.0282(3) 0.0345(14) Uani 1 1 d . . . . .
H33 H 0.6073 0.2107 0.0327 0.041 Uiso 1 1 calc R . . . .
C34 C 0.6462(5) 0.2999(3) -0.0315(3) 0.0364(15) Uani 1 1 d . . . . .
H34 H 0.6769 0.2694 -0.0681 0.044 Uiso 1 1 calc R . . . .
C35 C 0.6425(5) 0.3796(3) -0.0382(3) 0.0329(14) Uani 1 1 d . . . . .
H35 H 0.6698 0.4037 -0.0795 0.039 Uiso 1 1 calc R . . . .
C36 C 0.5990(5) 0.4234(3) 0.0155(3) 0.0269(13) Uani 1 1 d . . . . .
H36 H 0.5962 0.4778 0.0105 0.032 Uiso 1 1 calc R . . . .
B1 B 0.7920(7) 0.4673(4) 0.2900(5) 0.039(2) Uani 1 1 d . . . . .
H1A H 0.778(5) 0.492(3) 0.233(4) 0.059 Uiso 1 1 d R . . . .
H1B H 0.746(6) 0.501(4) 0.327(4) 0.059 Uiso 1 1 d R . . . .
H1C H 0.876(6) 0.460(3) 0.301(4) 0.059 Uiso 1 1 d R . . . .
B2 B 0.4995(8) 0.5992(3) 0.3330(3) 0.0302(13) Uani 1 1 d . . . . .
H2A H 0.469(5) 0.627(3) 0.382(3) 0.045 Uiso 1 1 d R . . . .
H2B H 0.450(5) 0.617(3) 0.291(3) 0.045 Uiso 1 1 d R . . . .
H2C H 0.591(5) 0.606(3) 0.325(3) 0.045 Uiso 1 1 d R . . . .
B3 B 0.5798(7) 0.5527(4) 0.1382(4) 0.0356(17) Uani 1 1 d . . . . .
H3A H 0.669(6) 0.541(4) 0.141(4) 0.053 Uiso 1 1 d R . . . .
H3B H 0.551(5) 0.576(3) 0.087(3) 0.053 Uiso 1 1 d R . . . .
H3C H 0.552(5) 0.588(3) 0.184(3) 0.053 Uiso 1 1 d R . . . .
Li1 Li 0.6854(9) 0.5793(5) 0.2472(6) 0.048(3) Uani 1 1 d D . . . .
O1A O 0.8015(16) 0.6537(12) 0.245(2) 0.039(3) Uani 0.4909 1 d D U P A 1
C37A C 0.7810(15) 0.7305(13) 0.2248(13) 0.067(5) Uani 0.4909 1 d D U P A 1
H37A H 0.7413 0.7581 0.2628 0.080 Uiso 0.4909 1 calc R . P A 1
H37B H 0.7350 0.7319 0.1817 0.080 Uiso 0.4909 1 calc R . P A 1
C38A C 0.8888(17) 0.7669(12) 0.2116(13) 0.075(5) Uani 0.4909 1 d D U P A 1
H38A H 0.9019 0.8089 0.2459 0.090 Uiso 0.4909 1 calc R . P A 1
H38B H 0.8911 0.7889 0.1636 0.090 Uiso 0.4909 1 calc R . P A 1
C39A C 0.9744(14) 0.7059(10) 0.2195(17) 0.062(4) Uani 0.4909 1 d D U P A 1
H39A H 0.9994 0.6871 0.1730 0.074 Uiso 0.4909 1 calc R . P A 1
H39B H 1.0391 0.7253 0.2460 0.074 Uiso 0.4909 1 calc R . P A 1
C40A C 0.9175(15) 0.6453(9) 0.2584(17) 0.047(3) Uani 0.4909 1 d D U P A 1
H40A H 0.9434 0.5940 0.2427 0.057 Uiso 0.4909 1 calc R . P A 1
H40B H 0.9324 0.6504 0.3094 0.057 Uiso 0.4909 1 calc R . P A 1
O1B O 0.7836(16) 0.6637(11) 0.233(2) 0.039(3) Uani 0.5091 1 d D U P A 2
C37B C 0.7620(15) 0.7296(13) 0.1922(13) 0.067(5) Uani 0.5091 1 d D U P A 2
H37C H 0.7102 0.7642 0.2173 0.080 Uiso 0.5091 1 calc R . P A 2
H37D H 0.7280 0.7145 0.1470 0.080 Uiso 0.5091 1 calc R . P A 2
C38B C 0.8641(16) 0.7682(12) 0.1800(13) 0.075(5) Uani 0.5091 1 d D U P A 2
H38C H 0.8568 0.8235 0.1921 0.090 Uiso 0.5091 1 calc R . P A 2
H38D H 0.8842 0.7644 0.1296 0.090 Uiso 0.5091 1 calc R . P A 2
C39B C 0.9508(14) 0.7326(10) 0.2233(16) 0.062(4) Uani 0.5091 1 d D U P A 2
H39C H 0.9810 0.7701 0.2575 0.074 Uiso 0.5091 1 calc R . P A 2
H39D H 1.0119 0.7132 0.1936 0.074 Uiso 0.5091 1 calc R . P A 2
C40B C 0.8947(14) 0.6685(9) 0.2599(15) 0.047(3) Uani 0.5091 1 d D U P A 2
H40C H 0.9344 0.6195 0.2511 0.057 Uiso 0.5091 1 calc R . P A 2
H40D H 0.8936 0.6780 0.3112 0.057 Uiso 0.5091 1 calc R . P A 2

loop_
_atom_site_aniso_label
_atom_site_aniso_U_11
_atom_site_aniso_U_22
_atom_site_aniso_U_33
_atom_site_aniso_U_23
_atom_site_aniso_U_13
_atom_site_aniso_U_12
Sn1 0.01665(15) 0.02515(15) 0.02354(17) -0.00139(14) -0.0004(2) -0.0013(2)
P1 0.0178(7) 0.0264(6) 0.0387(9) -0.0061(7) -0.0034(6) -0.0001(6)
P2 0.0204(8) 0.0286(6) 0.0224(7) -0.0023(6) 0.0008(6) 0.0005(6)
P3 0.0229(7) 0.0276(5) 0.0230(6) -0.0006(5) 0.0021(9) -0.0027(8)
C1 0.016(3) 0.030(3) 0.035(4) -0.002(2) -0.005(3) 0.003(2)
C2 0.028(3) 0.032(3) 0.046(4) -0.002(3) 0.000(3) -0.002(3)
C3 0.036(4) 0.047(4) 0.043(4) -0.003(3) 0.010(3) 0.000(3)
C4 0.033(4) 0.043(3) 0.045(4) -0.013(3) 0.005(3) 0.003(3)
C5 0.051(4) 0.030(3) 0.060(5) -0.012(3) 0.003(4) 0.003(3)
C6 0.040(4) 0.032(3) 0.045(4) -0.004(3) 0.011(3) -0.004(3)
C7 0.026(3) 0.036(3) 0.035(4) -0.011(3) -0.008(3) 0.010(3)
C8 0.038(4) 0.031(3) 0.038(4) -0.002(3) -0.005(3) 0.007(3)
C9 0.050(4) 0.037(3) 0.043(4) -0.003(3) 0.000(4) 0.016(3)
C10 0.054(5) 0.047(4) 0.041(4) -0.003(4) -0.005(4) 0.026(4)
C11 0.052(5) 0.066(5) 0.037(4) -0.013(4) -0.020(4) 0.021(4)
C12 0.035(4) 0.042(3) 0.049(4) -0.011(3) -0.010(3) 0.009(3)
C13 0.021(3) 0.027(2) 0.025(3) -0.004(2) 0.001(2) 0.000(2)
C14 0.021(3) 0.033(3) 0.029(3) -0.003(3) 0.000(3) -0.005(3)
C15 0.025(3) 0.049(3) 0.028(3) -0.005(3) -0.005(3) -0.002(3)
C16 0.030(3) 0.046(3) 0.030(4) 0.003(3) -0.004(3) 0.003(3)
C17 0.035(3) 0.034(3) 0.033(3) 0.000(3) -0.002(3) 0.005(3)
C18 0.028(3) 0.031(2) 0.032(3) -0.005(2) 0.005(4) -0.005(4)
C19 0.019(3) 0.028(3) 0.024(3) -0.003(2) 0.002(3) -0.001(2)
C20 0.027(3) 0.039(3) 0.024(4) 0.000(3) 0.003(3) 0.005(3)
C21 0.024(3) 0.040(3) 0.030(3) -0.008(3) -0.005(3) 0.001(3)
C22 0.015(3) 0.046(3) 0.038(4) -0.003(3) 0.002(3) 0.003(3)
C23 0.032(4) 0.067(4) 0.025(3) -0.002(3) 0.007(3) 0.008(3)
C24 0.024(3) 0.062(4) 0.024(3) -0.004(3) -0.002(3) 0.003(3)
C25 0.024(3) 0.035(3) 0.019(3) 0.005(2) 0.005(2) -0.003(2)
C26 0.033(4) 0.035(3) 0.032(3) 0.008(3) -0.002(3) 0.004(3)
C27 0.035(4) 0.041(3) 0.038(4) 0.009(3) 0.002(3) 0.015(3)
C28 0.023(3) 0.059(4) 0.035(4) 0.007(3) -0.001(3) 0.007(3)
C29 0.023(3) 0.049(4) 0.044(4) -0.006(3) -0.003(3) -0.003(3)
C30 0.029(3) 0.037(3) 0.032(3) -0.003(3) -0.005(3) 0.003(3)
C31 0.020(3) 0.035(3) 0.018(3) 0.001(2) -0.002(2) 0.000(2)
C32 0.030(3) 0.034(3) 0.027(3) 0.003(3) 0.003(3) -0.003(3)
C33 0.043(4) 0.028(3) 0.033(4) 0.000(3) 0.002(3) -0.002(3)
C34 0.034(4) 0.045(3) 0.031(3) -0.011(3) 0.004(3) 0.001(3)
C35 0.033(3) 0.043(3) 0.023(3) 0.002(3) 0.005(3) -0.010(3)
C36 0.024(3) 0.027(3) 0.030(3) -0.001(3) -0.004(3) 0.002(2)
B1 0.026(4) 0.030(3) 0.062(6) -0.012(4) -0.006(4) -0.006(3)
B2 0.032(3) 0.026(2) 0.033(3) -0.003(2) 0.004(5) 0.001(4)
B3 0.042(4) 0.030(3) 0.035(4) -0.003(3) 0.008(4) -0.016(3)
Li1 0.035(6) 0.037(5) 0.072(9) -0.004(5) 0.015(6) -0.008(4)
O1A 0.027(5) 0.033(4) 0.058(10) 0.005(4) -0.003(5) 0.000(4)
C37A 0.050(6) 0.042(4) 0.110(16) 0.010(9) -0.022(7) 0.011(4)
C38A 0.066(8) 0.047(4) 0.113(14) 0.031(8) -0.022(8) -0.006(5)
C39A 0.043(6) 0.062(9) 0.080(6) 0.019(9) -0.015(6) -0.010(5)
C40A 0.032(6) 0.041(8) 0.069(5) 0.010(7) -0.017(6) -0.004(5)
O1B 0.027(5) 0.033(4) 0.058(10) 0.005(4) -0.003(5) 0.000(4)
C37B 0.050(6) 0.042(4) 0.110(16) 0.010(9) -0.022(7) 0.011(4)
C38B 0.066(8) 0.047(4) 0.113(14) 0.031(8) -0.022(8) -0.006(5)
C39B 0.043(6) 0.062(9) 0.080(6) 0.019(9) -0.015(6) -0.010(5)
C40B 0.032(6) 0.041(8) 0.069(5) 0.010(7) -0.017(6) -0.004(5)

loop_
_atom_type_symbol
_atom_type_description
_atom_type_scat_dispersion_real
_atom_type_scat_dispersion_imag
_atom_type_scat_source
C C 0.0033 0.0016 'International Tables Vol C Tables 4.2.6.8 and 6.1.1.4'
H H 0.0000 0.0000 'International Tables Vol C Tables 4.2.6.8 and 6.1.1.4'
B B 0.0013 0.0007 'International Tables Vol C Tables 4.2.6.8 and 6.1.1.4'
Li Li -0.0003 0.0001 'International Tables Vol C Tables 4.2.6.8 and 6.1.1.4'
O O 0.0106 0.0060 'International Tables Vol C Tables 4.2.6.8 and 6.1.1.4'
P P 0.1023 0.0942 'International Tables Vol C Tables 4.2.6.8 and 6.1.1.4'
Sn Sn -0.6537 1.4246 'International Tables Vol C Tables 4.2.6.8 and 6.1.1.4'

loop_
_exptl_crystal_face_index_h
_exptl_crystal_face_index_k
_exptl_crystal_face_index_l
_exptl_crystal_face_perp_dist
0 -1 1 0.0739
-1 0 -1 0.0821
0 0 -1 0.0317
0 1 0 0.0599
-1 0 1 0.0912
1 0 1 0.1025
1 0 -2 0.0568
0 -1 0 0.1016
2 0 -1 0.0793
0 0 1 0.0806

loop_
_geom_angle_atom_site_label_1
_geom_angle_atom_site_label_2
_geom_angle_atom_site_label_3
_geom_angle
_geom_angle_site_symmetry_1
_geom_angle_site_symmetry_3
_geom_angle_publ_flag
P1 Sn1 P2 93.60(4) . . ?
P1 Sn1 P3 95.56(5) . . ?
P3 Sn1 P2 95.17(4) . . ?
C1 P1 Sn1 105.94(18) . . ?
C1 P1 C7 105.7(2) . . ?
C1 P1 B1 109.6(3) . . ?
C7 P1 Sn1 103.6(2) . . ?
C7 P1 B1 112.2(3) . . ?
B1 P1 Sn1 118.8(2) . . ?
C13 P2 Sn1 103.66(15) . . ?
C13 P2 B2 109.2(3) . . ?
C19 P2 Sn1 102.33(17) . . ?
C19 P2 C13 102.4(2) . . ?
C19 P2 B2 106.0(3) . . ?
B2 P2 Sn1 130.0(2) . . ?
C25 P3 Sn1 98.04(17) . . ?
C25 P3 C31 105.3(2) . . ?
C25 P3 B3 109.8(3) . . ?
C31 P3 Sn1 108.19(16) . . ?
C31 P3 B3 108.5(3) . . ?
B3 P3 Sn1 125.1(2) . . ?
C2 C1 P1 120.0(4) . . ?
C2 C1 C6 118.2(5) . . ?
C6 C1 P1 121.8(4) . . ?
C1 C2 H2 119.6 . . ?
C1 C2 C3 120.7(5) . . ?
C3 C2 H2 119.6 . . ?
C2 C3 H3 120.0 . . ?
C4 C3 C2 120.1(6) . . ?
C4 C3 H3 120.0 . . ?
C3 C4 H4 120.1 . . ?
C5 C4 C3 119.8(6) . . ?
C5 C4 H4 120.1 . . ?
C4 C5 H5 119.8 . . ?
C4 C5 C6 120.4(5) . . ?
C6 C5 H5 119.8 . . ?
C1 C6 C5 120.7(6) . . ?
C1 C6 H6 119.6 . . ?
C5 C6 H6 119.6 . . ?
C8 C7 P1 121.7(5) . . ?
C8 C7 C12 118.5(6) . . ?
C12 C7 P1 119.8(5) . . ?
C7 C8 H8 119.5 . . ?
C7 C8 C9 121.0(6) . . ?
C9 C8 H8 119.5 . . ?
C8 C9 H9 120.1 . . ?
C10 C9 C8 119.8(6) . . ?
C10 C9 H9 120.1 . . ?
C9 C10 H10 120.2 . . ?
C9 C10 C11 119.5(7) . . ?
C11 C10 H10 120.2 . . ?
C10 C11 H11 119.5 . . ?
C10 C11 C12 120.9(6) . . ?
C12 C11 H11 119.5 . . ?
C7 C12 H12 119.9 . . ?
C11 C12 C7 120.2(6) . . ?
C11 C12 H12 119.9 . . ?
C14 C13 P2 120.5(4) . . ?
C18 C13 P2 121.3(4) . . ?
C18 C13 C14 118.2(5) . . ?
C13 C14 H14 119.7 . . ?
C15 C14 C13 120.6(5) . . ?
C15 C14 H14 119.7 . . ?
C14 C15 H15 119.8 . . ?
C16 C15 C14 120.5(5) . . ?
C16 C15 H15 119.8 . . ?
C15 C16 H16 120.1 . . ?
C15 C16 C17 119.7(6) . . ?
C17 C16 H16 120.1 . . ?
C16 C17 H17 120.1 . . ?
C18 C17 C16 119.9(5) . . ?
C18 C17 H17 120.1 . . ?
C13 C18 H18 119.4 . . ?
C17 C18 C13 121.1(5) . . ?
C17 C18 H18 119.4 . . ?
C20 C19 P2 120.4(4) . . ?
C24 C19 P2 121.4(4) . . ?
C24 C19 C20 117.8(5) . . ?
C19 C20 H20 119.7 . . ?
C21 C20 C19 120.5(5) . . ?
C21 C20 H20 119.7 . . ?
C20 C21 H21 119.5 . . ?
C22 C21 C20 120.9(6) . . ?
C22 C21 H21 119.5 . . ?
C21 C22 H22 120.3 . . ?
C21 C22 C23 119.3(5) . . ?
C23 C22 H22 120.3 . . ?
C22 C23 H23 119.7 . . ?
C22 C23 C24 120.5(5) . . ?
C24 C23 H23 119.7 . . ?
C19 C24 C23 120.9(6) . . ?
C19 C24 H24 119.6 . . ?
C23 C24 H24 119.6 . . ?
C26 C25 P3 119.5(4) . . ?
C26 C25 C30 118.4(5) . . ?
C30 C25 P3 122.0(4) . . ?
C25 C26 H26 119.6 . . ?
C27 C26 C25 120.8(6) . . ?
C27 C26 H26 119.6 . . ?
C26 C27 H27 120.0 . . ?
C28 C27 C26 120.0(6) . . ?
C28 C27 H27 120.0 . . ?
C27 C28 H28 120.0 . . ?
C27 C28 C29 120.0(6) . . ?
C29 C28 H28 120.0 . . ?
C28 C29 H29 119.7 . . ?
C28 C29 C30 120.7(6) . . ?
C30 C29 H29 119.7 . . ?
C25 C30 H30 120.0 . . ?
C29 C30 C25 120.1(5) . . ?
C29 C30 H30 120.0 . . ?
C32 C31 P3 123.4(4) . . ?
C36 C31 P3 119.0(4) . . ?
C36 C31 C32 117.6(5) . . ?
C31 C32 H32 119.3 . . ?
C33 C32 C31 121.4(5) . . ?
C33 C32 H32 119.3 . . ?
C32 C33 H33 120.0 . . ?
C34 C33 C32 119.9(5) . . ?
C34 C33 H33 120.0 . . ?
C33 C34 H34 120.1 . . ?
C33 C34 C35 119.9(5) . . ?
C35 C34 H34 120.1 . . ?
C34 C35 H35 120.2 . . ?
C36 C35 C34 119.7(5) . . ?
C36 C35 H35 120.2 . . ?
C31 C36 H36 119.3 . . ?
C35 C36 C31 121.5(5) . . ?
C35 C36 H36 119.3 . . ?
P1 B1 H1A 102(3) . . ?
P1 B1 H1B 105(4) . . ?
P1 B1 H1C 112(3) . . ?
P1 B1 Li1 114.8(4) . . ?
H1A B1 H1B 110(5) . . ?
H1A B1 H1C 112(5) . . ?
H1B B1 H1C 116(5) . . ?
Li1 B1 H1A 49(3) . . ?
Li1 B1 H1B 61(4) . . ?
Li1 B1 H1C 132(4) . . ?
P2 B2 H2A 104(3) . . ?
P2 B2 H2B 106(3) . . ?
P2 B2 H2C 109(3) . . ?
P2 B2 Li1 97.0(3) . . ?
H2A B2 H2B 109(4) . . ?
H2A B2 H2C 113(4) . . ?
H2B B2 H2C 116(5) . . ?
Li1 B2 H2A 144(3) . . ?
Li1 B2 H2B 93(3) . . ?
Li1 B2 H2C 31(3) . . ?
P3 B3 H3A 106(3) . . ?
P3 B3 H3B 106(3) . . ?
P3 B3 H3C 107(3) . . ?
P3 B3 Li1 108.4(4) . . ?
H3A B3 H3B 115(5) . . ?
H3A B3 H3C 111(5) . . ?
H3B B3 H3C 113(4) . . ?
Li1 B3 H3A 59(4) . . ?
Li1 B3 H3B 146(3) . . ?
Li1 B3 H3C 53(3) . . ?
B1 Li1 H1A 28(2) . . ?
B1 Li1 H1B 25.7(18) . . ?
B1 Li1 B2 108.9(5) . . ?
B1 Li1 H2C 104.3(17) . . ?
B1 Li1 B3 113.4(5) . . ?
B1 Li1 H3A 96.7(18) . . ?
B1 Li1 H3C 132.4(16) . . ?
H1A Li1 H1B 53(3) . . ?
H1A Li1 H2C 131(3) . . ?
H1A Li1 H3A 71(3) . . ?
H1A Li1 H3C 117(3) . . ?
H1B Li1 H2C 79(3) . . ?
H1B Li1 H3A 120(3) . . ?
H1B Li1 H3C 137(2) . . ?
B2 Li1 H1A 131(2) . . ?
B2 Li1 H1B 87(2) . . ?
B2 Li1 H2C 17.5(18) . . ?
B2 Li1 H3A 121.1(19) . . ?
B2 Li1 H3C 72.1(18) . . ?
H2C Li1 H3A 138(3) . . ?
H2C Li1 H3C 88(3) . . ?
B3 Li1 H1A 92(2) . . ?
B3 Li1 H1B 130.1(18) . . ?
B3 Li1 B2 95.5(4) . . ?
B3 Li1 H2C 112.5(19) . . ?
B3 Li1 H3A 26.3(18) . . ?
B3 Li1 H3C 26.5(17) . . ?
H3A Li1 H3C 52(2) . . ?
O1A Li1 B1 99.0(8) . . ?
O1A Li1 H1A 96(2) . . ?
O1A Li1 H1B 101(2) . . ?
O1A Li1 B2 121.5(13) . . ?
O1A Li1 H2C 107(2) . . ?
O1A Li1 B3 119.0(12) . . ?
O1A Li1 H3A 105(2) . . ?
O1A Li1 H3C 121.6(18) . . ?
O1B Li1 B1 109.0(8) . . ?
O1B Li1 H1A 103(2) . . ?
O1B Li1 H1B 112(2) . . ?
O1B Li1 B2 119.1(12) . . ?
O1B Li1 H2C 107(2) . . ?
O1B Li1 B3 110.4(11) . . ?
O1B Li1 H3A 99(2) . . ?
O1B Li1 H3C 111.0(18) . . ?
C37A O1A Li1 121.1(13) . . ?
C37A O1A C40A 108.5(9) . . ?
C40A O1A Li1 130.3(14) . . ?
O1A C37A H37A 110.3 . . ?
O1A C37A H37B 110.3 . . ?
O1A C37A C38A 107.3(11) . . ?
H37A C37A H37B 108.5 . . ?
C38A C37A H37A 110.3 . . ?
C38A C37A H37B 110.3 . . ?
C37A C38A H38A 110.3 . . ?
C37A C38A H38B 110.3 . . ?
C37A C38A C39A 107.1(11) . . ?
H38A C38A H38B 108.6 . . ?
C39A C38A H38A 110.3 . . ?
C39A C38A H38B 110.3 . . ?
C38A C39A H39A 111.0 . . ?
C38A C39A H39B 111.0 . . ?
H39A C39A H39B 109.0 . . ?
C40A C39A C38A 103.6(11) . . ?
C40A C39A H39A 111.0 . . ?
C40A C39A H39B 111.0 . . ?
O1A C40A C39A 107.2(10) . . ?
O1A C40A H40A 110.3 . . ?
O1A C40A H40B 110.3 . . ?
C39A C40A H40A 110.3 . . ?
C39A C40A H40B 110.3 . . ?
H40A C40A H40B 108.5 . . ?
C37B O1B Li1 125.9(14) . . ?
C37B O1B C40B 108.7(9) . . ?
C40B O1B Li1 125.4(12) . . ?
O1B C37B H37C 110.1 . . ?
O1B C37B H37D 110.1 . . ?
O1B C37B C38B 108.2(10) . . ?
H37C C37B H37D 108.4 . . ?
C38B C37B H37C 110.1 . . ?
C38B C37B H37D 110.1 . . ?
C37B C38B H38C 109.8 . . ?
C37B C38B H38D 109.8 . . ?
C37B C38B C39B 109.2(10) . . ?
H38C C38B H38D 108.3 . . ?
C39B C38B H38C 109.8 . . ?
C39B C38B H38D 109.8 . . ?
C38B C39B H39C 110.8 . . ?
C38B C39B H39D 110.8 . . ?
C38B C39B C40B 104.7(10) . . ?
H39C C39B H39D 108.9 . . ?
C40B C39B H39C 110.8 . . ?
C40B C39B H39D 110.8 . . ?
O1B C40B C39B 107.9(10) . . ?
O1B C40B H40C 110.1 . . ?
O1B C40B H40D 110.1 . . ?
C39B C40B H40C 110.1 . . ?
C39B C40B H40D 110.1 . . ?
H40C C40B H40D 108.4 . . ?

loop_
_geom_bond_atom_site_label_1
_geom_bond_atom_site_label_2
_geom_bond_distance
_geom_bond_site_symmetry_2
_geom_bond_publ_flag
Sn1 P1 2.6097(14) . ?
Sn1 P2 2.6444(13) . ?
Sn1 P3 2.6288(13) . ?
P1 C1 1.830(6) . ?
P1 C7 1.836(6) . ?
P1 B1 1.940(7) . ?
P2 C13 1.821(5) . ?
P2 C19 1.818(5) . ?
P2 B2 1.963(5) . ?
P3 C25 1.821(6) . ?
P3 C31 1.825(5) . ?
P3 B3 1.954(6) . ?
C1 C2 1.381(8) . ?
C1 C6 1.384(7) . ?
C2 H2 0.9500 . ?
C2 C3 1.391(8) . ?
C3 H3 0.9500 . ?
C3 C4 1.369(8) . ?
C4 H4 0.9500 . ?
C4 C5 1.363(9) . ?
C5 H5 0.9500 . ?
C5 C6 1.386(8) . ?
C6 H6 0.9500 . ?
C7 C8 1.386(8) . ?
C7 C12 1.388(8) . ?
C8 H8 0.9500 . ?
C8 C9 1.394(8) . ?
C9 H9 0.9500 . ?
C9 C10 1.371(9) . ?
C10 H10 0.9500 . ?
C10 C11 1.380(10) . ?
C11 H11 0.9500 . ?
C11 C12 1.384(9) . ?
C12 H12 0.9500 . ?
C13 C14 1.390(7) . ?
C13 C18 1.386(6) . ?
C14 H14 0.9500 . ?
C14 C15 1.382(8) . ?
C15 H15 0.9500 . ?
C15 C16 1.367(8) . ?
C16 H16 0.9500 . ?
C16 C17 1.385(8) . ?
C17 H17 0.9500 . ?
C17 C18 1.375(7) . ?
C18 H18 0.9500 . ?
C19 C20 1.394(8) . ?
C19 C24 1.385(7) . ?
C20 H20 0.9500 . ?
C20 C21 1.384(8) . ?
C21 H21 0.9500 . ?
C21 C22 1.365(8) . ?
C22 H22 0.9500 . ?
C22 C23 1.372(8) . ?
C23 H23 0.9500 . ?
C23 C24 1.387(8) . ?
C24 H24 0.9500 . ?
C25 C26 1.387(8) . ?
C25 C30 1.392(7) . ?
C26 H26 0.9500 . ?
C26 C27 1.382(8) . ?
C27 H27 0.9500 . ?
C27 C28 1.368(8) . ?
C28 H28 0.9500 . ?
C28 C29 1.371(8) . ?
C29 H29 0.9500 . ?
C29 C30 1.380(8) . ?
C30 H30 0.9500 . ?
C31 C32 1.393(7) . ?
C31 C36 1.391(7) . ?
C32 H32 0.9500 . ?
C32 C33 1.377(8) . ?
C33 H33 0.9500 . ?
C33 C34 1.376(8) . ?
C34 H34 0.9500 . ?
C34 C35 1.389(7) . ?
C35 H35 0.9500 . ?
C35 C36 1.376(8) . ?
C36 H36 0.9500 . ?
B1 H1A 1.18(7) . ?
B1 H1B 1.07(7) . ?
B1 H1C 1.05(7) . ?
B1 Li1 2.470(13) . ?
B2 H2A 1.12(5) . ?
B2 H2B 1.04(6) . ?
B2 H2C 1.12(6) . ?
B2 Li1 2.798(14) . ?
B3 H3A 1.10(7) . ?
B3 H3B 1.10(6) . ?
B3 H3C 1.12(6) . ?
B3 Li1 2.477(14) . ?
Li1 H1A 1.91(6) . ?
Li1 H1B 2.17(7) . ?
Li1 H2C 1.93(6) . ?
Li1 H3A 2.13(7) . ?
Li1 H3C 2.02(6) . ?
Li1 O1A 1.908(15) . ?
Li1 O1B 1.904(15) . ?
O1A C37A 1.408(16) . ?
O1A C40A 1.433(14) . ?
C37A H37A 0.9900 . ?
C37A H37B 0.9900 . ?
C37A C38A 1.470(16) . ?
C38A H38A 0.9900 . ?
C38A H38B 0.9900 . ?
C38A C39A 1.488(19) . ?
C39A H39A 0.9900 . ?
C39A H39B 0.9900 . ?
C39A C40A 1.459(15) . ?
C40A H40A 0.9900 . ?
C40A H40B 0.9900 . ?
O1B C37B 1.409(14) . ?
O1B C40B 1.438(15) . ?
C37B H37C 0.9900 . ?
C37B H37D 0.9900 . ?
C37B C38B 1.424(16) . ?
C38B H38C 0.9900 . ?
C38B H38D 0.9900 . ?
C38B C39B 1.469(18) . ?
C39B H39C 0.9900 . ?
C39B H39D 0.9900 . ?
C39B C40B 1.477(15) . ?
C40B H40C 0.9900 . ?
C40B H40D 0.9900 . ?

loop_
_geom_torsion_atom_site_label_1
_geom_torsion_atom_site_label_2
_geom_torsion_atom_site_label_3
_geom_torsion_atom_site_label_4
_geom_torsion
_geom_torsion_site_symmetry_1
_geom_torsion_site_symmetry_2
_geom_torsion_site_symmetry_3
_geom_torsion_site_symmetry_4
_geom_torsion_publ_flag
Sn1 P1 C1 C2 111.8(4) . . . . ?
Sn1 P1 C1 C6 -66.5(5) . . . . ?
Sn1 P1 C7 C8 34.6(5) . . . . ?
Sn1 P1 C7 C12 -143.5(4) . . . . ?
Sn1 P2 C13 C14 130.2(4) . . . . ?
Sn1 P2 C13 C18 -50.4(5) . . . . ?
Sn1 P2 C19 C20 -46.0(4) . . . . ?
Sn1 P2 C19 C24 140.6(4) . . . . ?
Sn1 P3 C25 C26 111.4(4) . . . . ?
Sn1 P3 C25 C30 -64.6(5) . . . . ?
Sn1 P3 C31 C32 15.8(5) . . . . ?
Sn1 P3 C31 C36 -162.7(4) . . . . ?
P1 C1 C2 C3 -179.2(5) . . . . ?
P1 C1 C6 C5 179.3(5) . . . . ?
P1 C7 C8 C9 -178.8(4) . . . . ?
P1 C7 C12 C11 179.3(5) . . . . ?
P2 C13 C14 C15 179.3(4) . . . . ?
P2 C13 C18 C17 -177.9(4) . . . . ?
P2 C19 C20 C21 -173.5(4) . . . . ?
P2 C19 C24 C23 173.4(5) . . . . ?
P3 C25 C26 C27 -176.5(5) . . . . ?
P3 C25 C30 C29 175.1(5) . . . . ?
P3 C31 C32 C33 -176.8(5) . . . . ?
P3 C31 C36 C35 176.9(4) . . . . ?
C1 P1 C7 C8 -76.6(5) . . . . ?
C1 P1 C7 C12 105.4(5) . . . . ?
C1 C2 C3 C4 0.1(10) . . . . ?
C2 C1 C6 C5 1.0(9) . . . . ?
C2 C3 C4 C5 0.5(10) . . . . ?
C3 C4 C5 C6 -0.3(10) . . . . ?
C4 C5 C6 C1 -0.4(10) . . . . ?
C6 C1 C2 C3 -0.8(9) . . . . ?
C7 P1 C1 C2 -138.7(5) . . . . ?
C7 P1 C1 C6 43.0(6) . . . . ?
C7 C8 C9 C10 -0.7(9) . . . . ?
C8 C7 C12 C11 1.1(9) . . . . ?
C8 C9 C10 C11 1.7(9) . . . . ?
C9 C10 C11 C12 -1.3(10) . . . . ?
C10 C11 C12 C7 -0.1(10) . . . . ?
C12 C7 C8 C9 -0.7(8) . . . . ?
C13 P2 C19 C20 -153.2(4) . . . . ?
C13 P2 C19 C24 33.4(5) . . . . ?
C13 C14 C15 C16 -0.7(9) . . . . ?
C14 C13 C18 C17 1.5(8) . . . . ?
C14 C15 C16 C17 0.1(9) . . . . ?
C15 C16 C17 C18 1.3(9) . . . . ?
C16 C17 C18 C13 -2.1(9) . . . . ?
C18 C13 C14 C15 -0.1(8) . . . . ?
C19 P2 C13 C14 -123.6(4) . . . . ?
C19 P2 C13 C18 55.8(5) . . . . ?
C19 C20 C21 C22 0.0(9) . . . . ?
C20 C19 C24 C23 -0.1(9) . . . . ?
C20 C21 C22 C23 -0.3(9) . . . . ?
C21 C22 C23 C24 0.3(9) . . . . ?
C22 C23 C24 C19 -0.1(10) . . . . ?
C24 C19 C20 C21 0.2(8) . . . . ?
C25 P3 C31 C32 -88.2(5) . . . . ?
C25 P3 C31 C36 93.3(4) . . . . ?
C25 C26 C27 C28 1.4(9) . . . . ?
C26 C25 C30 C29 -1.0(8) . . . . ?
C26 C27 C28 C29 -1.2(9) . . . . ?
C27 C28 C29 C30 -0.1(9) . . . . ?
C28 C29 C30 C25 1.2(9) . . . . ?
C30 C25 C26 C27 -0.3(9) . . . . ?
C31 P3 C25 C26 -137.2(5) . . . . ?
C31 P3 C25 C30 46.8(5) . . . . ?
C31 C32 C33 C34 -0.6(9) . . . . ?
C32 C31 C36 C35 -1.6(8) . . . . ?
C32 C33 C34 C35 -0.6(9) . . . . ?
C33 C34 C35 C36 0.7(9) . . . . ?
C34 C35 C36 C31 0.5(9) . . . . ?
C36 C31 C32 C33 1.7(8) . . . . ?
B1 P1 C1 C2 -17.5(6) . . . . ?
B1 P1 C1 C6 164.2(5) . . . . ?
B1 P1 C7 C8 164.0(5) . . . . ?
B1 P1 C7 C12 -14.1(6) . . . . ?
B2 P2 C13 C14 -11.5(5) . . . . ?
B2 P2 C13 C18 167.9(5) . . . . ?
B2 P2 C19 C20 92.3(5) . . . . ?
B2 P2 C19 C24 -81.1(5) . . . . ?
B3 P3 C25 C26 -20.6(6) . . . . ?
B3 P3 C25 C30 163.4(5) . . . . ?
B3 P3 C31 C32 154.2(5) . . . . ?
B3 P3 C31 C36 -24.3(5) . . . . ?
Li1 O1A C37A C38A -166(2) . . . . ?
Li1 O1A C40A C39A 154(3) . . . . ?
Li1 O1B C37B C38B -165(3) . . . . ?
Li1 O1B C40B C39B 166(3) . . . . ?
O1A C37A C38A C39A 4(3) . . . . ?
C37A O1A C40A C39A -24(3) . . . . ?
C37A C38A C39A C40A -18(3) . . . . ?
C38A C39A C40A O1A 25(3) . . . . ?
C40A O1A C37A C38A 12(3) . . . . ?
O1B C37B C38B C39B -9(3) . . . . ?
C37B O1B C40B C39B -11(3) . . . . ?
C37B C38B C39B C40B 2(3) . . . . ?
C38B C39B C40B O1B 5(3) . . . . ?
C40B O1B C37B C38B 12(3) . . . . ?

loop_
_exptl_oxdiff_crystal_face_indexfrac_h
_exptl_oxdiff_crystal_face_indexfrac_k
_exptl_oxdiff_crystal_face_indexfrac_l
_exptl_oxdiff_crystal_face_x
_exptl_oxdiff_crystal_face_y
_exptl_oxdiff_crystal_face_z
-0.0014 -0.9989 0.9988 -0.0135 0.0178 -0.0506
-0.9959 -0.0008 -0.9998 -0.0351 -0.0574 0.0166
0.0012 -0.0001 -0.9983 -0.0195 -0.0031 0.0316
0.0002 0.9990 -0.0005 0.0330 -0.0147 0.0190
-0.9983 -0.0006 0.9967 0.0040 -0.0513 -0.0465
0.9959 0.0008 0.9998 0.0351 0.0574 -0.0166
0.9995 0.0005 -1.9950 -0.0235 0.0482 0.0781
-0.0002 -0.9990 0.0005 -0.0330 0.0147 -0.0190
1.9953 0.0013 -0.9951 0.0116 0.1056 0.0615
-0.0012 0.0001 0.9983 0.0195 0.0031 -0.0316
